data_2221839
loop_
_publ_author_name
'Mohd Lair, Nooraziah'
'Mohd Ali, Hapipah'
'Ng, Seik Weng'

_publ_section_title
;
 5-Methoxy-2-[(2-morpholinoethyl)iminiomethyl]phenolate
;
_journal_coeditor_code TK2422
_journal_issue 5
_journal_name_full 'Acta Crystallographica Section E'
_journal_page_first o1067
_journal_paper_doi 10.1107/S1600536809013786
_journal_volume 65
_journal_year 2009
_chemical_formula_iupac 'C14 H20 N2 O3'
_chemical_formula_moiety 'C14 H20 N2 O3'
_chemical_formula_sum 'C14 H20 N2 O3'
_chemical_formula_weight 264.32
_chemical_name_systematic
;
5-Methoxy-2-[(2-morpholinoethyl)iminiomethyl]phenolate
;
_space_group_IT_number 2
_symmetry_cell_setting triclinic
_symmetry_space_group_name_Hall '-P 1'
_symmetry_space_group_name_H-M 'P -1'
_atom_sites_solution_hydrogens geom
_atom_sites_solution_primary direct
_atom_sites_solution_secondary difmap
_audit_creation_method SHELXL97
_cell_angle_alpha 83.5230(10)
_cell_angle_beta 74.8100(10)
_cell_angle_gamma 60.7680(10)
_cell_formula_units_Z 4
_cell_length_a 10.4022(2)
_cell_length_b 10.7340(2)
_cell_length_c 14.3497(3)
_cell_measurement_reflns_used 4712
_cell_measurement_temperature 100(2)
_cell_measurement_theta_max 28.3
_cell_measurement_theta_min 2.3
_cell_volume 1349.13(5)
_computing_cell_refinement 'SAINT (Bruker, 2008)'
_computing_data_collection 'APEX2 (Bruker, 2008)'
_computing_data_reduction 'SAINT (Bruker, 2008)'
_computing_molecular_graphics 'X-SEED (Barbour, 2001)'
_computing_publication_material 'publCIF (Westrip, 2009)'
_computing_structure_refinement 'SHELXL97 (Sheldrick, 2008)'
_computing_structure_solution 'SHELXS97 (Sheldrick, 2008)'
_diffrn_ambient_temperature 100(2)
_diffrn_measured_fraction_theta_full 0.960
_diffrn_measured_fraction_theta_max 0.960
_diffrn_measurement_device_type 'Bruker SMART APEX'
_diffrn_measurement_method \w
_diffrn_radiation_monochromator graphite
_diffrn_radiation_source 'fine-focus sealed tube'
_diffrn_radiation_type MoK\a
_diffrn_radiation_wavelength 0.71073
_diffrn_reflns_av_R_equivalents 0.019
_diffrn_reflns_av_sigmaI/netI 0.031
_diffrn_reflns_limit_h_max 13
_diffrn_reflns_limit_h_min -13
_diffrn_reflns_limit_k_max 13
_diffrn_reflns_limit_k_min -13
_diffrn_reflns_limit_l_max 16
_diffrn_reflns_limit_l_min -18
_diffrn_reflns_number 9402
_diffrn_reflns_theta_full 27.5
_diffrn_reflns_theta_max 27.5
_diffrn_reflns_theta_min 1.5
_diffrn_standards_decay_% 0
_diffrn_standards_interval_count 0
_diffrn_standards_interval_time 0
_diffrn_standards_number 0
_exptl_absorpt_coefficient_mu 0.092
_exptl_absorpt_correction_type none
_exptl_crystal_colour yellow
_exptl_crystal_density_diffrn 1.301
_exptl_crystal_density_method 'not measured'
_exptl_crystal_description block
_exptl_crystal_F_000 568
_exptl_crystal_size_max 0.25
_exptl_crystal_size_mid 0.25
_exptl_crystal_size_min 0.25
_refine_diff_density_max 0.31
_refine_diff_density_min -0.28
_refine_ls_extinction_method none
_refine_ls_goodness_of_fit_ref 1.04
_refine_ls_hydrogen_treatment mixed
_refine_ls_matrix_type full
_refine_ls_number_parameters 353
_refine_ls_number_reflns 5948
_refine_ls_number_restraints 2
_refine_ls_restrained_S_all 1.04
_refine_ls_R_factor_all 0.048
_refine_ls_R_factor_gt 0.040
_refine_ls_shift/su_max 0.001
_refine_ls_shift/su_mean 0.001
_refine_ls_structure_factor_coef Fsqd
_refine_ls_weighting_details 'calc w = 1/[\s^2^(Fo^2^)+(0.0696P)^2^+0.3249P] where P=(Fo^2^+2Fc^2^)/3'
_refine_ls_weighting_scheme calc
_refine_ls_wR_factor_gt 0.114
_refine_ls_wR_factor_ref 0.122
_reflns_number_gt 4990
_reflns_number_total 5948
_reflns_threshold_expression I>2\s(I)
_cod_data_source_file tk2422.cif
_cod_data_source_block I
_cod_database_code 2221839
_cod_database_fobs_code 2221839

loop_
_symmetry_equiv_pos_as_xyz
'x, y, z'
'-x, -y, -z'

loop_
_atom_site_type_symbol
_atom_site_label
_atom_site_fract_x
_atom_site_fract_y
_atom_site_fract_z
_atom_site_U_iso_or_equiv
_atom_site_adp_type
_atom_site_calc_flag
_atom_site_refinement_flags
_atom_site_occupancy
_atom_site_disorder_assembly
_atom_site_disorder_group
O O1 0.98316(10) 0.43387(9) 0.41326(7) 0.0206(2) Uani d . 1 . .
O O2 0.96310(10) 0.15768(9) 0.18272(6) 0.0212(2) Uani d . 1 . .
O O3 0.38917(12) 0.92759(12) 0.95202(8) 0.0352(3) Uani d . 1 . .
O O4 1.50070(10) -0.11554(10) -0.55972(7) 0.0248(2) Uani d . 1 . .
O O5 1.47841(10) -0.36606(9) -0.80663(6) 0.0207(2) Uani d . 1 . .
O O6 0.93660(11) 0.37780(10) -0.02785(6) 0.0226(2) Uani d . 1 . .
N N1 0.77639(12) 0.49804(11) 0.57933(8) 0.0179(2) Uani d D 1 . .
H H1 0.8542(15) 0.5066(19) 0.5426(11) 0.039(5) Uiso d D 1 . .
N N2 0.60959(11) 0.75546(11) 0.78788(7) 0.0168(2) Uani d . 1 . .
N N3 1.23596(12) 0.09777(11) -0.46514(8) 0.0201(2) Uani d D 1 . .
H H3 1.3361(10) 0.0512(16) -0.4734(12) 0.034(5) Uiso d D 1 . .
N N4 1.02064(11) 0.24956(10) -0.21452(7) 0.0163(2) Uani d . 1 . .
C C1 0.91918(13) 0.37426(12) 0.38550(9) 0.0157(2) Uani d . 1 . .
C C2 0.98177(13) 0.29765(12) 0.29480(9) 0.0165(2) Uani d . 1 . .
H H2 1.0732 0.2909 0.2540 0.020 Uiso calc R 1 . .
C C3 0.91073(14) 0.23419(12) 0.26664(9) 0.0165(2) Uani d . 1 . .
C C4 0.77322(14) 0.24178(12) 0.32475(9) 0.0178(3) Uani d . 1 . .
H H4 0.7249 0.1988 0.3032 0.021 Uiso calc R 1 . .
C C5 0.71188(13) 0.31159(12) 0.41178(9) 0.0174(2) Uani d . 1 . .
H H5 0.6208 0.3158 0.4512 0.021 Uiso calc R 1 . .
C C6 0.78113(13) 0.37826(12) 0.44499(9) 0.0157(2) Uani d . 1 . .
C C7 1.11022(15) 0.12990(14) 0.12544(9) 0.0226(3) Uani d . 1 . .
H H7A 1.1382 0.0687 0.0699 0.034 Uiso calc R 1 . .
H H7B 1.1850 0.0817 0.1647 0.034 Uiso calc R 1 . .
H H7C 1.1080 0.2203 0.1026 0.034 Uiso calc R 1 . .
C C8 0.72030(14) 0.43854(12) 0.53895(9) 0.0171(2) Uani d . 1 . .
H H8 0.6315 0.4357 0.5759 0.021 Uiso calc R 1 . .
C C9 0.72088(15) 0.54438(13) 0.68036(9) 0.0193(3) Uani d . 1 . .
H H9A 0.8066 0.5011 0.7122 0.023 Uiso calc R 1 . .
H H9B 0.6470 0.5115 0.7139 0.023 Uiso calc R 1 . .
C C10 0.64529(14) 0.70646(13) 0.68841(9) 0.0180(3) Uani d . 1 . .
H H10A 0.7136 0.7401 0.6460 0.022 Uiso calc R 1 . .
H H10B 0.5506 0.7489 0.6657 0.022 Uiso calc R 1 . .
C C11 0.54085(16) 0.91155(14) 0.78853(10) 0.0248(3) Uani d . 1 . .
H H11A 0.4522 0.9524 0.7595 0.030 Uiso calc R 1 . .
H H11B 0.6154 0.9399 0.7486 0.030 Uiso calc R 1 . .
C C12 0.49055(17) 0.97165(15) 0.88980(10) 0.0297(3) Uani d . 1 . .
H H12A 0.5807 0.9394 0.9161 0.036 Uiso calc R 1 . .
H H12B 0.4397 1.0772 0.8877 0.036 Uiso calc R 1 . .
C C13 0.46395(18) 0.77580(18) 0.95435(10) 0.0333(4) Uani d . 1 . .
H H13A 0.3965 0.7439 0.9998 0.040 Uiso calc R 1 . .
H H13B 0.5568 0.7415 0.9780 0.040 Uiso calc R 1 . .
C C14 0.50611(16) 0.71168(16) 0.85489(10) 0.0271(3) Uani d . 1 . .
H H14A 0.5558 0.6062 0.8584 0.032 Uiso calc R 1 . .
H H14B 0.4134 0.7446 0.8313 0.032 Uiso calc R 1 . .
C C15 1.42646(14) -0.13723(13) -0.60736(9) 0.0178(3) Uani d . 1 . .
C C16 1.49985(14) -0.24612(12) -0.68219(9) 0.0176(3) Uani d . 1 . .
H H16 1.6069 -0.3044 -0.6959 0.021 Uiso calc R 1 . .
C C17 1.41790(14) -0.26689(12) -0.73376(9) 0.0168(2) Uani d . 1 . .
C C18 1.25664(14) -0.18526(13) -0.71453(9) 0.0187(3) Uani d . 1 . .
H H18 1.2014 -0.2031 -0.7497 0.022 Uiso calc R 1 . .
C C19 1.18346(14) -0.08089(13) -0.64448(9) 0.0184(3) Uani d . 1 . .
H H19 1.0762 -0.0254 -0.6318 0.022 Uiso calc R 1 . .
C C20 1.26264(14) -0.05270(12) -0.59010(9) 0.0172(2) Uani d . 1 . .
C C21 1.64017(15) -0.44652(14) -0.83657(10) 0.0248(3) Uani d . 1 . .
H H21A 1.6685 -0.5143 -0.8881 0.037 Uiso calc R 1 . .
H H21B 1.6807 -0.4988 -0.7815 0.037 Uiso calc R 1 . .
H H21C 1.6821 -0.3815 -0.8606 0.037 Uiso calc R 1 . .
C C22 1.17933(14) 0.05782(13) -0.51997(9) 0.0185(3) Uani d . 1 . .
H H22 1.0723 0.1080 -0.5116 0.022 Uiso calc R 1 . .
C C23 1.14126(15) 0.21047(13) -0.39115(9) 0.0216(3) Uani d . 1 . .
H H23A 1.0390 0.2691 -0.4037 0.026 Uiso calc R 1 . .
H H23B 1.1866 0.2735 -0.3935 0.026 Uiso calc R 1 . .
C C24 1.12827(14) 0.14453(12) -0.29159(9) 0.0181(3) Uani d . 1 . .
H H24A 1.0959 0.0721 -0.2928 0.022 Uiso calc R 1 . .
H H24B 1.2295 0.0951 -0.2769 0.022 Uiso calc R 1 . .
C C25 1.07626(14) 0.34487(13) -0.19663(9) 0.0192(3) Uani d . 1 . .
H H25A 1.0905 0.3981 -0.2560 0.023 Uiso calc R 1 . .
H H25B 1.1758 0.2874 -0.1802 0.023 Uiso calc R 1 . .
C C26 0.96492(15) 0.44957(13) -0.11458(9) 0.0208(3) Uani d . 1 . .
H H26A 1.0061 0.5105 -0.1025 0.025 Uiso calc R 1 . .
H H26B 0.8682 0.5123 -0.1335 0.025 Uiso calc R 1 . .
C C27 0.88279(15) 0.28513(14) -0.04521(9) 0.0222(3) Uani d . 1 . .
H H27A 0.7851 0.3425 -0.0640 0.027 Uiso calc R 1 . .
H H27B 0.8647 0.2350 0.0150 0.027 Uiso calc R 1 . .
C C28 0.99553(15) 0.17629(13) -0.12430(9) 0.0197(3) Uani d . 1 . .
H H28A 1.0928 0.1171 -0.1052 0.024 Uiso calc R 1 . .
H H28B 0.9562 0.1126 -0.1341 0.024 Uiso calc R 1 . .

loop_
_atom_site_aniso_label
_atom_site_aniso_U_11
_atom_site_aniso_U_22
_atom_site_aniso_U_33
_atom_site_aniso_U_12
_atom_site_aniso_U_13
_atom_site_aniso_U_23
O1 0.0209(5) 0.0253(5) 0.0202(5) -0.0151(4) -0.0019(4) -0.0037(4)
O2 0.0215(5) 0.0235(4) 0.0180(5) -0.0106(4) -0.0018(4) -0.0062(4)
O3 0.0228(5) 0.0519(7) 0.0277(6) -0.0175(5) 0.0070(4) -0.0198(5)
O4 0.0196(5) 0.0286(5) 0.0258(5) -0.0094(4) -0.0061(4) -0.0070(4)
O5 0.0196(5) 0.0214(4) 0.0209(5) -0.0100(4) -0.0010(4) -0.0069(4)
O6 0.0290(5) 0.0254(5) 0.0166(5) -0.0158(4) -0.0034(4) -0.0028(4)
N1 0.0177(5) 0.0197(5) 0.0152(5) -0.0093(4) -0.0004(4) -0.0020(4)
N2 0.0167(5) 0.0195(5) 0.0132(5) -0.0089(4) -0.0008(4) -0.0013(4)
N3 0.0181(5) 0.0199(5) 0.0174(5) -0.0061(4) -0.0012(4) -0.0033(4)
N4 0.0173(5) 0.0173(5) 0.0141(5) -0.0087(4) -0.0014(4) -0.0028(4)
C1 0.0158(6) 0.0148(5) 0.0162(6) -0.0071(4) -0.0045(5) 0.0014(4)
C2 0.0153(6) 0.0170(5) 0.0158(6) -0.0074(5) -0.0022(5) 0.0007(4)
C3 0.0174(6) 0.0140(5) 0.0151(6) -0.0047(4) -0.0048(5) -0.0003(4)
C4 0.0172(6) 0.0178(5) 0.0216(6) -0.0095(5) -0.0074(5) 0.0008(5)
C5 0.0142(5) 0.0172(5) 0.0194(6) -0.0072(5) -0.0037(5) 0.0027(5)
C6 0.0144(5) 0.0149(5) 0.0160(6) -0.0060(4) -0.0031(4) 0.0008(4)
C7 0.0221(6) 0.0224(6) 0.0182(6) -0.0087(5) 0.0009(5) -0.0033(5)
C8 0.0146(6) 0.0164(5) 0.0180(6) -0.0066(5) -0.0022(5) 0.0011(4)
C9 0.0224(6) 0.0213(6) 0.0139(6) -0.0115(5) -0.0012(5) -0.0015(5)
C10 0.0171(6) 0.0209(6) 0.0139(6) -0.0079(5) -0.0021(5) -0.0015(5)
C11 0.0258(7) 0.0208(6) 0.0200(7) -0.0048(5) -0.0047(5) -0.0034(5)
C12 0.0300(7) 0.0288(7) 0.0245(7) -0.0109(6) 0.0001(6) -0.0090(6)
C13 0.0389(8) 0.0540(9) 0.0177(7) -0.0346(8) 0.0055(6) -0.0074(6)
C14 0.0290(7) 0.0415(8) 0.0183(7) -0.0251(7) 0.0019(5) -0.0056(6)
C15 0.0190(6) 0.0188(5) 0.0159(6) -0.0099(5) -0.0034(5) 0.0011(4)
C16 0.0146(6) 0.0178(5) 0.0189(6) -0.0073(5) -0.0021(5) -0.0004(5)
C17 0.0199(6) 0.0151(5) 0.0150(6) -0.0093(5) -0.0014(5) 0.0001(4)
C18 0.0187(6) 0.0213(6) 0.0191(6) -0.0110(5) -0.0063(5) 0.0013(5)
C19 0.0158(6) 0.0184(6) 0.0187(6) -0.0071(5) -0.0037(5) 0.0029(5)
C20 0.0176(6) 0.0170(5) 0.0152(6) -0.0078(5) -0.0026(5) 0.0013(4)
C21 0.0208(6) 0.0220(6) 0.0275(7) -0.0086(5) 0.0008(5) -0.0084(5)
C22 0.0176(6) 0.0188(6) 0.0170(6) -0.0080(5) -0.0031(5) 0.0026(5)
C23 0.0216(6) 0.0195(6) 0.0188(6) -0.0061(5) -0.0023(5) -0.0051(5)
C24 0.0168(6) 0.0170(5) 0.0183(6) -0.0055(5) -0.0044(5) -0.0038(5)
C25 0.0199(6) 0.0207(6) 0.0185(6) -0.0115(5) -0.0021(5) -0.0024(5)
C26 0.0253(7) 0.0204(6) 0.0187(6) -0.0127(5) -0.0035(5) -0.0028(5)
C27 0.0242(7) 0.0271(6) 0.0183(6) -0.0158(6) -0.0016(5) -0.0017(5)
C28 0.0237(6) 0.0206(6) 0.0178(6) -0.0128(5) -0.0048(5) 0.0000(5)

loop_
_atom_type_symbol
_atom_type_description
_atom_type_scat_dispersion_real
_atom_type_scat_dispersion_imag
_atom_type_scat_source
C C 0.0033 0.0016 'International Tables Vol C Tables 4.2.6.8 and 6.1.1.4'
H H 0.0000 0.0000 'International Tables Vol C Tables 4.2.6.8 and 6.1.1.4'
N N 0.0061 0.0033 'International Tables Vol C Tables 4.2.6.8 and 6.1.1.4'
O O 0.0106 0.0060 'International Tables Vol C Tables 4.2.6.8 and 6.1.1.4'

loop_
_geom_angle_atom_site_label_1
_geom_angle_atom_site_label_2
_geom_angle_atom_site_label_3
_geom_angle_site_symmetry_1
_geom_angle_site_symmetry_3
_geom_angle
_geom_angle_publ_flag
C3 O2 C7 . . 117.10(10) ?
C13 O3 C12 . . 108.59(10) ?
C17 O5 C21 . . 117.66(10) ?
C27 O6 C26 . . 109.87(9) ?
C8 N1 C9 . . 123.55(11) ?
C8 N1 H1 . . 116.5(12) ?
C9 N1 H1 . . 119.9(12) ?
C11 N2 C10 . . 108.28(10) ?
C11 N2 C14 . . 109.75(10) ?
C10 N2 C14 . . 112.35(10) ?
C22 N3 C23 . . 122.71(11) ?
C22 N3 H3 . . 116.9(11) ?
C23 N3 H3 . . 120.4(11) ?
C24 N4 C28 . . 109.97(9) ?
C24 N4 C25 . . 111.83(9) ?
C28 N4 C25 . . 108.10(10) ?
O1 C1 C2 . . 121.77(11) ?
O1 C1 C6 . . 121.36(11) ?
C2 C1 C6 . . 116.85(11) ?
C3 C2 C1 . . 120.63(11) ?
C3 C2 H2 . . 119.7 ?
C1 C2 H2 . . 119.7 ?
O2 C3 C2 . . 124.61(11) ?
O2 C3 C4 . . 113.45(10) ?
C2 C3 C4 . . 121.95(11) ?
C5 C4 C3 . . 119.04(11) ?
C5 C4 H4 . . 120.5 ?
C3 C4 H4 . . 120.5 ?
C4 C5 C6 . . 121.45(11) ?
C4 C5 H5 . . 119.3 ?
C6 C5 H5 . . 119.3 ?
C8 C6 C5 . . 119.15(11) ?
C8 C6 C1 . . 120.63(11) ?
C5 C6 C1 . . 120.06(11) ?
O2 C7 H7A . . 109.5 ?
O2 C7 H7B . . 109.5 ?
H7A C7 H7B . . 109.5 ?
O2 C7 H7C . . 109.5 ?
H7A C7 H7C . . 109.5 ?
H7B C7 H7C . . 109.5 ?
N1 C8 C6 . . 125.19(11) ?
N1 C8 H8 . . 117.4 ?
C6 C8 H8 . . 117.4 ?
N1 C9 C10 . . 110.56(10) ?
N1 C9 H9A . . 109.5 ?
C10 C9 H9A . . 109.5 ?
N1 C9 H9B . . 109.5 ?
C10 C9 H9B . . 109.5 ?
H9A C9 H9B . . 108.1 ?
N2 C10 C9 . . 111.97(10) ?
N2 C10 H10A . . 109.2 ?
C9 C10 H10A . . 109.2 ?
N2 C10 H10B . . 109.2 ?
C9 C10 H10B . . 109.2 ?
H10A C10 H10B . . 107.9 ?
N2 C11 C12 . . 111.64(11) ?
N2 C11 H11A . . 109.3 ?
C12 C11 H11A . . 109.3 ?
N2 C11 H11B . . 109.3 ?
C12 C11 H11B . . 109.3 ?
H11A C11 H11B . . 108.0 ?
O3 C12 C11 . . 111.69(12) ?
O3 C12 H12A . . 109.3 ?
C11 C12 H12A . . 109.3 ?
O3 C12 H12B . . 109.3 ?
C11 C12 H12B . . 109.3 ?
H12A C12 H12B . . 107.9 ?
O3 C13 C14 . . 111.10(13) ?
O3 C13 H13A . . 109.4 ?
C14 C13 H13A . . 109.4 ?
O3 C13 H13B . . 109.4 ?
C14 C13 H13B . . 109.4 ?
H13A C13 H13B . . 108.0 ?
N2 C14 C13 . . 109.57(11) ?
N2 C14 H14A . . 109.8 ?
C13 C14 H14A . . 109.8 ?
N2 C14 H14B . . 109.8 ?
C13 C14 H14B . . 109.8 ?
H14A C14 H14B . . 108.2 ?
O4 C15 C16 . . 122.00(11) ?
O4 C15 C20 . . 121.65(11) ?
C16 C15 C20 . . 116.34(11) ?
C17 C16 C15 . . 121.19(11) ?
C17 C16 H16 . . 119.4 ?
C15 C16 H16 . . 119.4 ?
O5 C17 C16 . . 124.99(11) ?
O5 C17 C18 . . 113.13(11) ?
C16 C17 C18 . . 121.87(11) ?
C19 C18 C17 . . 118.51(11) ?
C19 C18 H18 . . 120.7 ?
C17 C18 H18 . . 120.7 ?
C18 C19 C20 . . 122.08(11) ?
C18 C19 H19 . . 119.0 ?
C20 C19 H19 . . 119.0 ?
C22 C20 C19 . . 118.70(11) ?
C22 C20 C15 . . 121.32(11) ?
C19 C20 C15 . . 119.98(11) ?
O5 C21 H21A . . 109.5 ?
O5 C21 H21B . . 109.5 ?
H21A C21 H21B . . 109.5 ?
O5 C21 H21C . . 109.5 ?
H21A C21 H21C . . 109.5 ?
H21B C21 H21C . . 109.5 ?
N3 C22 C20 . . 125.90(12) ?
N3 C22 H22 . . 117.1 ?
C20 C22 H22 . . 117.1 ?
N3 C23 C24 . . 109.88(10) ?
N3 C23 H23A . . 109.7 ?
C24 C23 H23A . . 109.7 ?
N3 C23 H23B . . 109.7 ?
C24 C23 H23B . . 109.7 ?
H23A C23 H23B . . 108.2 ?
N4 C24 C23 . . 113.23(10) ?
N4 C24 H24A . . 108.9 ?
C23 C24 H24A . . 108.9 ?
N4 C24 H24B . . 108.9 ?
C23 C24 H24B . . 108.9 ?
H24A C24 H24B . . 107.7 ?
N4 C25 C26 . . 110.72(10) ?
N4 C25 H25A . . 109.5 ?
C26 C25 H25A . . 109.5 ?
N4 C25 H25B . . 109.5 ?
C26 C25 H25B . . 109.5 ?
H25A C25 H25B . . 108.1 ?
O6 C26 C25 . . 111.69(10) ?
O6 C26 H26A . . 109.3 ?
C25 C26 H26A . . 109.3 ?
O6 C26 H26B . . 109.3 ?
C25 C26 H26B . . 109.3 ?
H26A C26 H26B . . 107.9 ?
O6 C27 C28 . . 111.39(10) ?
O6 C27 H27A . . 109.3 ?
C28 C27 H27A . . 109.3 ?
O6 C27 H27B . . 109.3 ?
C28 C27 H27B . . 109.3 ?
H27A C27 H27B . . 108.0 ?
N4 C28 C27 . . 109.79(10) ?
N4 C28 H28A . . 109.7 ?
C27 C28 H28A . . 109.7 ?
N4 C28 H28B . . 109.7 ?
C27 C28 H28B . . 109.7 ?
H28A C28 H28B . . 108.2 ?

loop_
_geom_bond_atom_site_label_1
_geom_bond_atom_site_label_2
_geom_bond_site_symmetry_2
_geom_bond_distance
_geom_bond_publ_flag
O1 C1 . 1.2741(15) ?
O2 C3 . 1.3652(14) ?
O2 C7 . 1.4342(15) ?
O3 C13 . 1.423(2) ?
O3 C12 . 1.4253(18) ?
O4 C15 . 1.2673(16) ?
O5 C17 . 1.3691(14) ?
O5 C21 . 1.4308(15) ?
O6 C27 . 1.4274(15) ?
O6 C26 . 1.4291(15) ?
N1 C8 . 1.3071(16) ?
N1 C9 . 1.4581(16) ?
N1 H1 . 0.883(9) ?
N2 C11 . 1.4657(16) ?
N2 C10 . 1.4673(15) ?
N2 C14 . 1.4676(16) ?
N3 C22 . 1.3097(17) ?
N3 C23 . 1.4625(15) ?
N3 H3 . 0.889(9) ?
N4 C24 . 1.4654(15) ?
N4 C28 . 1.4685(16) ?
N4 C25 . 1.4706(15) ?
C1 C2 . 1.4383(16) ?
C1 C6 . 1.4486(16) ?
C2 C3 . 1.3724(17) ?
C2 H2 . 0.9500 ?
C3 C4 . 1.4229(17) ?
C4 C5 . 1.3619(17) ?
C4 H4 . 0.9500 ?
C5 C6 . 1.4207(17) ?
C5 H5 . 0.9500 ?
C6 C8 . 1.4096(17) ?
C7 H7A . 0.9800 ?
C7 H7B . 0.9800 ?
C7 H7C . 0.9800 ?
C8 H8 . 0.9500 ?
C9 C10 . 1.5231(16) ?
C9 H9A . 0.9900 ?
C9 H9B . 0.9900 ?
C10 H10A . 0.9900 ?
C10 H10B . 0.9900 ?
C11 C12 . 1.5115(18) ?
C11 H11A . 0.9900 ?
C11 H11B . 0.9900 ?
C12 H12A . 0.9900 ?
C12 H12B . 0.9900 ?
C13 C14 . 1.5172(18) ?
C13 H13A . 0.9900 ?
C13 H13B . 0.9900 ?
C14 H14A . 0.9900 ?
C14 H14B . 0.9900 ?
C15 C16 . 1.4436(17) ?
C15 C20 . 1.4518(17) ?
C16 C17 . 1.3702(18) ?
C16 H16 . 0.9500 ?
C17 C18 . 1.4263(17) ?
C18 C19 . 1.3657(17) ?
C18 H18 . 0.9500 ?
C19 C20 . 1.4187(18) ?
C19 H19 . 0.9500 ?
C20 C22 . 1.4068(17) ?
C21 H21A . 0.9800 ?
C21 H21B . 0.9800 ?
C21 H21C . 0.9800 ?
C22 H22 . 0.9500 ?
C23 C24 . 1.5246(18) ?
C23 H23A . 0.9900 ?
C23 H23B . 0.9900 ?
C24 H24A . 0.9900 ?
C24 H24B . 0.9900 ?
C25 C26 . 1.5177(17) ?
C25 H25A . 0.9900 ?
C25 H25B . 0.9900 ?
C26 H26A . 0.9900 ?
C26 H26B . 0.9900 ?
C27 C28 . 1.5138(17) ?
C27 H27A . 0.9900 ?
C27 H27B . 0.9900 ?
C28 H28A . 0.9900 ?
C28 H28B . 0.9900 ?

loop_
_geom_hbond_atom_site_label_D
_geom_hbond_atom_site_label_H
_geom_hbond_atom_site_label_A
_geom_hbond_site_symmetry_A
_geom_hbond_distance_DH
_geom_hbond_distance_HA
_geom_hbond_distance_DA
_geom_hbond_angle_DHA
_geom_hbond_publ_flag
N1 H1 O1 . 0.880(10) 1.960(10) 2.6489(15) 133(2) yes
N1 H1 O1 2_766 0.880(10) 2.320(10) 2.9570(18) 129.0(10) yes
N3 H3 O4 . 0.890(10) 2.020(10) 2.6930(15) 132.0(10) yes
N3 H3 O4 2_854 0.890(10) 2.290(10) 2.9505(18) 132.0(10) yes

loop_
_geom_torsion_atom_site_label_1
_geom_torsion_atom_site_label_2
_geom_torsion_atom_site_label_3
_geom_torsion_atom_site_label_4
_geom_torsion_site_symmetry_1
_geom_torsion_site_symmetry_2
_geom_torsion_site_symmetry_3
_geom_torsion_site_symmetry_4
_geom_torsion
_geom_torsion_publ_flag
O1 C1 C2 C3 . . . . 179.90(11) ?
C6 C1 C2 C3 . . . . 1.07(16) ?
C7 O2 C3 C2 . . . . 6.74(17) ?
C7 O2 C3 C4 . . . . -172.62(10) ?
C1 C2 C3 O2 . . . . -178.94(10) ?
C1 C2 C3 C4 . . . . 0.37(18) ?
O2 C3 C4 C5 . . . . 178.02(10) ?
C2 C3 C4 C5 . . . . -1.36(18) ?
C3 C4 C5 C6 . . . . 0.81(17) ?
C4 C5 C6 C8 . . . . -174.64(11) ?
C4 C5 C6 C1 . . . . 0.66(17) ?
O1 C1 C6 C8 . . . . -5.18(17) ?
C2 C1 C6 C8 . . . . 173.65(11) ?
O1 C1 C6 C5 . . . . 179.58(11) ?
C2 C1 C6 C5 . . . . -1.58(16) ?
C9 N1 C8 C6 . . . . -172.63(11) ?
C5 C6 C8 N1 . . . . 177.35(11) ?
C1 C6 C8 N1 . . . . 2.07(18) ?
C8 N1 C9 C10 . . . . -112.86(13) ?
C11 N2 C10 C9 . . . . 178.68(11) ?
C14 N2 C10 C9 . . . . -59.94(14) ?
N1 C9 C10 N2 . . . . -171.02(10) ?
C10 N2 C11 C12 . . . . 176.04(11) ?
C14 N2 C11 C12 . . . . 53.07(15) ?
C13 O3 C12 C11 . . . . 59.03(15) ?
N2 C11 C12 O3 . . . . -55.80(16) ?
C12 O3 C13 C14 . . . . -61.84(15) ?
C11 N2 C14 C13 . . . . -54.87(15) ?
C10 N2 C14 C13 . . . . -175.41(11) ?
O3 C13 C14 N2 . . . . 60.70(16) ?
O4 C15 C16 C17 . . . . -179.19(11) ?
C20 C15 C16 C17 . . . . 0.26(17) ?
C21 O5 C17 C16 . . . . -5.24(18) ?
C21 O5 C17 C18 . . . . 175.49(10) ?
C15 C16 C17 O5 . . . . 179.04(10) ?
C15 C16 C17 C18 . . . . -1.75(19) ?
O5 C17 C18 C19 . . . . -178.74(10) ?
C16 C17 C18 C19 . . . . 1.96(18) ?
C17 C18 C19 C20 . . . . -0.67(18) ?
C18 C19 C20 C22 . . . . 179.23(11) ?
C18 C19 C20 C15 . . . . -0.77(18) ?
O4 C15 C20 C22 . . . . 0.43(19) ?
C16 C15 C20 C22 . . . . -179.02(11) ?
O4 C15 C20 C19 . . . . -179.57(11) ?
C16 C15 C20 C19 . . . . 0.98(17) ?
C23 N3 C22 C20 . . . . -177.67(11) ?
C19 C20 C22 N3 . . . . -179.06(12) ?
C15 C20 C22 N3 . . . . 0.94(19) ?
C22 N3 C23 C24 . . . . 102.47(14) ?
C28 N4 C24 C23 . . . . 170.73(10) ?
C25 N4 C24 C23 . . . . -69.17(13) ?
N3 C23 C24 N4 . . . . -173.15(10) ?
C24 N4 C25 C26 . . . . -178.31(10) ?
C28 N4 C25 C26 . . . . -57.12(13) ?
C27 O6 C26 C25 . . . . -56.66(13) ?
N4 C25 C26 O6 . . . . 57.23(14) ?
C26 O6 C27 C28 . . . . 58.34(13) ?
C24 N4 C28 C27 . . . . -179.29(10) ?
C25 N4 C28 C27 . . . . 58.37(13) ?
O6 C27 C28 N4 . . . . -60.28(14) ?
